data_4517583
loop_
_publ_author_name
'Yazdani, Sima'
'Junor, Glen P.'
'Peltier, Jesse L.'
'Gembicky, Milan'
'Jazzar, Rodolphe'
'Grotjahn, Douglas B.'
'Bertrand, Guy'

_publ_section_title
;
 Influence of Carbene and Phosphine Ligands on the Catalytic Activity of
 Gold Complexes in the Hydroamination and Hydrohydrazination of Alkynes
;
_journal_name_full 'ACS Catalysis'
_journal_page_first 5190
_journal_paper_doi 10.1021/acscatal.0c01352
_journal_year 2020
_chemical_formula_moiety 'C16 H18 N2 O2 S'
_chemical_formula_sum 'C16 H18 N2 O2 S'
_chemical_formula_weight 302.38
_space_group_crystal_system monoclinic
_space_group_IT_number 14
_space_group_name_Hall '-P 2yn'
_space_group_name_H-M_alt 'P 1 21/n 1'
_atom_sites_solution_hydrogens mixed
_atom_sites_solution_primary dual
_audit_creation_date 2020-01-23
_audit_creation_method
;
Olex2 1.2-beta
(compiled 2018.05.29 svn.r3508 for OlexSys, GUI svn.r5506)
;
_cell_angle_alpha 90
_cell_angle_beta 95.843(14)
_cell_angle_gamma 90
_cell_formula_units_Z 4
_cell_length_a 5.2585(18)
_cell_length_b 15.779(3)
_cell_length_c 18.526(4)
_cell_measurement_reflns_used 3200
_cell_measurement_temperature 100.0
_cell_measurement_theta_max 25.16
_cell_measurement_theta_min 2.56
_cell_volume 1529.2(7)
_computing_cell_refinement 'SAINT v8.38A (Bruker, 2017)'
_computing_data_collection 'APEX3 v2017.3-0 (Bruker, 2017)'
_computing_data_reduction 'SAINT v8.38A (Bruker, 2017)'
_computing_molecular_graphics 'Olex2 (Dolomanov et al., 2009)'
_computing_publication_material 'Olex2 (Dolomanov et al., 2009)'
_computing_structure_refinement 'XL (Sheldrick, 2008)'
_computing_structure_solution 'ShelXT (Sheldrick, 2015)'
_diffrn_ambient_temperature 100.0
_diffrn_detector 'Bruker APEX-II CCD'
_diffrn_detector_area_resol_mean 8.258
_diffrn_detector_type 'CCD Area Detector'
_diffrn_measured_fraction_theta_full 1.000
_diffrn_measured_fraction_theta_max 0.994
_diffrn_measurement_device 'Kappa Four-Circle Diffractometer'
_diffrn_measurement_device_type 'Bruker APEX II Ultra'
_diffrn_measurement_method '\w and \f scans'
_diffrn_radiation_monochromator 'Double Bounce Multilayer Mirrors'
_diffrn_radiation_probe x-ray
_diffrn_radiation_type MoK\a
_diffrn_radiation_wavelength 0.71073
_diffrn_reflns_av_R_equivalents 0.0539
_diffrn_reflns_av_unetI/netI 0.0469
_diffrn_reflns_Laue_measured_fraction_full 1.000
_diffrn_reflns_Laue_measured_fraction_max 0.994
_diffrn_reflns_limit_h_max 6
_diffrn_reflns_limit_h_min -6
_diffrn_reflns_limit_k_max 19
_diffrn_reflns_limit_k_min -19
_diffrn_reflns_limit_l_max 22
_diffrn_reflns_limit_l_min -19
_diffrn_reflns_number 15315
_diffrn_reflns_point_group_measured_fraction_full 1.000
_diffrn_reflns_point_group_measured_fraction_max 0.994
_diffrn_reflns_theta_full 25.242
_diffrn_reflns_theta_max 25.444
_diffrn_reflns_theta_min 1.699
_diffrn_source 'Micro Focus Rotating Anode'
_diffrn_source_type 'Bruker TXS'
_diffrn_standards_number 0
_exptl_absorpt_coefficient_mu 0.217
_exptl_absorpt_correction_T_max 0.7452
_exptl_absorpt_correction_T_min 0.6697
_exptl_absorpt_correction_type multi-scan
_exptl_absorpt_process_details
'SADABS-2016/2 (Bruker,2016/2) was used for absorption correction. wR2(int) was 0.0980 before and 0.0475 after correction. The Ratio of minimum to maximum transmission is 0.8987. The \l/2 correction factor is Not present.'
_exptl_crystal_colour colourless
_exptl_crystal_colour_primary colourless
_exptl_crystal_density_diffrn 1.313
_exptl_crystal_description block
_exptl_crystal_F_000 640
_exptl_crystal_size_max 0.05
_exptl_crystal_size_mid 0.05
_exptl_crystal_size_min 0.01
_refine_diff_density_max 0.246
_refine_diff_density_min -0.384
_refine_diff_density_rms 0.052
_refine_ls_extinction_method none
_refine_ls_goodness_of_fit_ref 1.019
_refine_ls_hydrogen_treatment mixed
_refine_ls_matrix_type full
_refine_ls_number_parameters 197
_refine_ls_number_reflns 2819
_refine_ls_number_restraints 0
_refine_ls_restrained_S_all 1.019
_refine_ls_R_factor_all 0.0680
_refine_ls_R_factor_gt 0.0415
_refine_ls_shift/su_max 0.000
_refine_ls_shift/su_mean 0.000
_refine_ls_structure_factor_coef Fsqd
_refine_ls_weighting_details 'w=1/[\s^2^(Fo^2^)+(0.0351P)^2^+0.9099P] where P=(Fo^2^+2Fc^2^)/3'
_refine_ls_weighting_scheme calc
_refine_ls_wR_factor_gt 0.0837
_refine_ls_wR_factor_ref 0.0925
_reflns_Friedel_coverage 0.000
_reflns_number_gt 2095
_reflns_number_total 2819
_reflns_threshold_expression 'I > 2\s(I)'
_cod_data_source_file 2q.cif
_cod_data_source_block gb_rj_sy_20191021_0m_a
_cod_depositor_comments
;
The following automatic conversions were performed:

data item '_diffrn_radiation_probe' value 'X-ray' was changed to
'x-ray' in accordance with the
/home/data/users/saulius/crontab/automatic-downloads/rss-feeds/ACS/lib/dictionaries/cif_core.dic
dictionary named 'cif_core.dic' version 2.4.2 last updated on
2011-04-26.

Automatic conversion script
Id: cif_fix_values 7556 2019-12-06 15:28:31Z antanas 
;
_cod_original_cell_volume 1529.1(7)
_cod_database_code 4517583
_shelx_shelxl_version_number 2016/6
_shelx_space_group_comment
;
The symmetry employed for this shelxl refinement is uniquely defined
by the following loop, which should always be used as a source of
symmetry information in preference to the above space-group names.
They are only intended as comments.
;
_shelx_estimated_absorpt_t_max 0.998
_shelx_estimated_absorpt_t_min 0.989
_olex2_refinement_description
;
1. Fixed Uiso
 At 1.2 times of:
  All C(H) groups
 At 1.5 times of:
  All C(H,H,H) groups
2.a Aromatic/amide H refined with riding coordinates:
 C4(H4), C5(H5), C8(H8), C9(H9), C11(H11), C12(H12), C14(H14), C15(H15)
2.b Idealised Me refined as rotating group:
 C2(H2A,H2B,H2C), C7(H7A,H7B,H7C), C16(H16A,H16B,H16C)
;
_olex2_submission_special_instructions 'No special instructions were received'

loop_
_space_group_symop_operation_xyz
'x, y, z'
'-x+1/2, y+1/2, -z+1/2'
'-x, -y, -z'
'x-1/2, -y-1/2, z-1/2'

loop_
_atom_site_label
_atom_site_type_symbol
_atom_site_fract_x
_atom_site_fract_y
_atom_site_fract_z
_atom_site_U_iso_or_equiv
_atom_site_adp_type
_atom_site_occupancy
_atom_site_site_symmetry_order
_atom_site_calc_flag
_atom_site_refinement_flags_posn
_atom_site_refinement_flags_adp
_atom_site_refinement_flags_occupancy
_atom_site_disorder_assembly
_atom_site_disorder_group
S1 S 0.34087(10) 0.15767(3) 0.69124(3) 0.01677(15) Uani 1 1 d . . . . .
O1 O 0.4434(3) 0.08217(9) 0.72562(8) 0.0220(4) Uani 1 1 d . . . . .
O2 O 0.0749(3) 0.16231(10) 0.66501(8) 0.0212(4) Uani 1 1 d . . . . .
N1 N 0.4425(3) 0.24125(11) 0.57855(9) 0.0173(4) Uani 1 1 d . . . . .
N2 N 0.5049(4) 0.16808(11) 0.62054(10) 0.0181(4) Uani 1 1 d . . . . .
H2 H 0.662(4) 0.1593(14) 0.6311(12) 0.019(6) Uiso 1 1 d . . . . .
C1 C 0.5733(4) 0.25183(13) 0.52381(11) 0.0171(5) Uani 1 1 d . . . . .
C2 C 0.7765(4) 0.19235(15) 0.50428(12) 0.0248(5) Uani 1 1 d . . . . .
H2A H 0.941329 0.209063 0.529777 0.037 Uiso 1 1 calc GR . . . .
H2B H 0.786949 0.194383 0.451793 0.037 Uiso 1 1 calc GR . . . .
H2C H 0.734562 0.134576 0.518461 0.037 Uiso 1 1 calc GR . . . .
C3 C 0.5073(4) 0.32806(13) 0.47831(11) 0.0175(5) Uani 1 1 d . . . . .
C4 C 0.6508(4) 0.35072(15) 0.42170(12) 0.0235(5) Uani 1 1 d . . . . .
H4 H 0.795305 0.317616 0.412804 0.028 Uiso 1 1 calc R . . . .
C5 C 0.5857(4) 0.42077(15) 0.37829(12) 0.0256(6) Uani 1 1 d . . . . .
H5 H 0.686990 0.434888 0.340381 0.031 Uiso 1 1 calc R . . . .
C6 C 0.3763(4) 0.47031(14) 0.38926(12) 0.0224(5) Uani 1 1 d . . . . .
C7 C 0.3012(5) 0.54676(15) 0.34281(13) 0.0318(6) Uani 1 1 d . . . . .
H7A H 0.128221 0.564718 0.351230 0.048 Uiso 1 1 calc GR . . . .
H7B H 0.304927 0.532069 0.291534 0.048 Uiso 1 1 calc GR . . . .
H7C H 0.421563 0.593086 0.355541 0.048 Uiso 1 1 calc GR . . . .
C8 C 0.2349(4) 0.44797(14) 0.44572(12) 0.0247(5) Uani 1 1 d . . . . .
H8 H 0.090123 0.481074 0.454329 0.030 Uiso 1 1 calc R . . . .
C9 C 0.2991(4) 0.37892(14) 0.48968(12) 0.0221(5) Uani 1 1 d . . . . .
H9 H 0.199523 0.365974 0.528251 0.027 Uiso 1 1 calc R . . . .
C10 C 0.4115(4) 0.24414(13) 0.74955(11) 0.0164(5) Uani 1 1 d . . . . .
C11 C 0.2492(4) 0.31300(14) 0.74851(12) 0.0209(5) Uani 1 1 d . . . . .
H11 H 0.096648 0.313892 0.716276 0.025 Uiso 1 1 calc R . . . .
C12 C 0.3095(4) 0.38089(14) 0.79467(13) 0.0245(5) Uani 1 1 d . . . . .
H12 H 0.196566 0.427932 0.794137 0.029 Uiso 1 1 calc R . . . .
C13 C 0.5336(4) 0.38096(14) 0.84184(12) 0.0223(5) Uani 1 1 d . . . . .
C14 C 0.6931(4) 0.31082(14) 0.84238(12) 0.0230(5) Uani 1 1 d . . . . .
H14 H 0.845510 0.309821 0.874652 0.028 Uiso 1 1 calc R . . . .
C15 C 0.6353(4) 0.24233(14) 0.79704(12) 0.0207(5) Uani 1 1 d . . . . .
H15 H 0.746404 0.194758 0.798186 0.025 Uiso 1 1 calc R . . . .
C16 C 0.6039(5) 0.45547(15) 0.89032(14) 0.0351(6) Uani 1 1 d . . . . .
H16A H 0.725669 0.491564 0.867931 0.053 Uiso 1 1 calc GR . . . .
H16B H 0.682085 0.435254 0.937459 0.053 Uiso 1 1 calc GR . . . .
H16C H 0.449779 0.488183 0.897174 0.053 Uiso 1 1 calc GR . . . .

loop_
_atom_site_aniso_label
_atom_site_aniso_U_11
_atom_site_aniso_U_22
_atom_site_aniso_U_33
_atom_site_aniso_U_23
_atom_site_aniso_U_13
_atom_site_aniso_U_12
S1 0.0153(3) 0.0180(3) 0.0167(3) 0.0031(2) 0.0000(2) -0.0008(2)
O1 0.0256(9) 0.0158(8) 0.0240(9) 0.0035(7) -0.0005(7) -0.0003(7)
O2 0.0135(8) 0.0273(9) 0.0224(9) 0.0022(7) -0.0002(6) -0.0028(7)
N1 0.0165(9) 0.0169(9) 0.0177(10) 0.0012(8) -0.0020(8) -0.0005(7)
N2 0.0137(10) 0.0209(10) 0.0193(10) 0.0022(8) 0.0007(8) 0.0031(8)
C1 0.0163(11) 0.0234(12) 0.0106(11) -0.0039(9) -0.0025(9) -0.0037(9)
C2 0.0265(13) 0.0344(13) 0.0133(12) 0.0016(10) 0.0017(10) 0.0086(11)
C3 0.0168(11) 0.0234(12) 0.0116(11) -0.0033(9) -0.0020(9) -0.0044(9)
C4 0.0197(12) 0.0345(13) 0.0165(12) -0.0025(11) 0.0032(9) -0.0025(11)
C5 0.0256(13) 0.0369(14) 0.0147(13) 0.0008(11) 0.0039(10) -0.0083(11)
C6 0.0274(13) 0.0260(12) 0.0122(12) -0.0006(10) -0.0053(10) -0.0109(10)
C7 0.0421(15) 0.0326(14) 0.0196(14) 0.0074(11) -0.0026(12) -0.0089(12)
C8 0.0265(13) 0.0248(13) 0.0228(14) 0.0016(10) 0.0028(10) 0.0005(10)
C9 0.0254(13) 0.0263(12) 0.0155(12) 0.0037(10) 0.0057(10) -0.0012(10)
C10 0.0165(11) 0.0180(11) 0.0151(12) 0.0035(9) 0.0035(9) -0.0020(9)
C11 0.0189(11) 0.0223(11) 0.0213(13) 0.0066(10) 0.0010(10) 0.0019(10)
C12 0.0271(13) 0.0202(12) 0.0272(14) 0.0046(10) 0.0072(11) 0.0057(10)
C13 0.0314(14) 0.0192(12) 0.0169(13) 0.0020(10) 0.0059(10) -0.0060(10)
C14 0.0250(12) 0.0251(12) 0.0181(12) 0.0036(10) -0.0019(10) -0.0049(10)
C15 0.0196(12) 0.0219(12) 0.0204(13) 0.0035(10) 0.0009(10) 0.0020(10)
C16 0.0474(17) 0.0263(14) 0.0318(16) -0.0027(11) 0.0053(13) -0.0067(12)

loop_
_atom_type_symbol
_atom_type_description
_atom_type_scat_dispersion_real
_atom_type_scat_dispersion_imag
_atom_type_scat_source
C C 0.0033 0.0016 'International Tables Vol C Tables 4.2.6.8 and 6.1.1.4'
H H 0.0000 0.0000 'International Tables Vol C Tables 4.2.6.8 and 6.1.1.4'
N N 0.0061 0.0033 'International Tables Vol C Tables 4.2.6.8 and 6.1.1.4'
O O 0.0106 0.0060 'International Tables Vol C Tables 4.2.6.8 and 6.1.1.4'
S S 0.1246 0.1234 'International Tables Vol C Tables 4.2.6.8 and 6.1.1.4'

loop_
_geom_angle_atom_site_label_1
_geom_angle_atom_site_label_2
_geom_angle_atom_site_label_3
_geom_angle
_geom_angle_site_symmetry_1
_geom_angle_site_symmetry_3
_geom_angle_publ_flag
O1 S1 O2 120.24(9) . . ?
O1 S1 N2 103.47(9) . . ?
O1 S1 C10 109.07(10) . . ?
O2 S1 N2 107.25(10) . . ?
O2 S1 C10 107.84(10) . . ?
N2 S1 C10 108.44(10) . . ?
C1 N1 N2 115.19(17) . . ?
S1 N2 H2 112.2(16) . . ?
N1 N2 S1 114.11(14) . . ?
N1 N2 H2 115.6(16) . . ?
N1 C1 C2 124.02(19) . . ?
N1 C1 C3 115.87(19) . . ?
C3 C1 C2 120.09(18) . . ?
C1 C2 H2A 109.5 . . ?
C1 C2 H2B 109.5 . . ?
C1 C2 H2C 109.5 . . ?
H2A C2 H2B 109.5 . . ?
H2A C2 H2C 109.5 . . ?
H2B C2 H2C 109.5 . . ?
C4 C3 C1 121.2(2) . . ?
C9 C3 C1 121.45(19) . . ?
C9 C3 C4 117.3(2) . . ?
C3 C4 H4 119.4 . . ?
C5 C4 C3 121.1(2) . . ?
C5 C4 H4 119.4 . . ?
C4 C5 H5 119.4 . . ?
C6 C5 C4 121.2(2) . . ?
C6 C5 H5 119.4 . . ?
C5 C6 C7 122.3(2) . . ?
C5 C6 C8 117.6(2) . . ?
C8 C6 C7 120.2(2) . . ?
C6 C7 H7A 109.5 . . ?
C6 C7 H7B 109.5 . . ?
C6 C7 H7C 109.5 . . ?
H7A C7 H7B 109.5 . . ?
H7A C7 H7C 109.5 . . ?
H7B C7 H7C 109.5 . . ?
C6 C8 H8 119.1 . . ?
C9 C8 C6 121.8(2) . . ?
C9 C8 H8 119.1 . . ?
C3 C9 H9 119.5 . . ?
C8 C9 C3 121.0(2) . . ?
C8 C9 H9 119.5 . . ?
C11 C10 S1 120.74(17) . . ?
C11 C10 C15 120.3(2) . . ?
C15 C10 S1 118.91(16) . . ?
C10 C11 H11 120.1 . . ?
C10 C11 C12 119.8(2) . . ?
C12 C11 H11 120.1 . . ?
C11 C12 H12 119.6 . . ?
C11 C12 C13 120.9(2) . . ?
C13 C12 H12 119.6 . . ?
C12 C13 C16 121.1(2) . . ?
C14 C13 C12 118.4(2) . . ?
C14 C13 C16 120.5(2) . . ?
C13 C14 H14 119.2 . . ?
C15 C14 C13 121.6(2) . . ?
C15 C14 H14 119.2 . . ?
C10 C15 H15 120.5 . . ?
C14 C15 C10 119.0(2) . . ?
C14 C15 H15 120.5 . . ?
C13 C16 H16A 109.5 . . ?
C13 C16 H16B 109.5 . . ?
C13 C16 H16C 109.5 . . ?
H16A C16 H16B 109.5 . . ?
H16A C16 H16C 109.5 . . ?
H16B C16 H16C 109.5 . . ?

loop_
_geom_bond_atom_site_label_1
_geom_bond_atom_site_label_2
_geom_bond_distance
_geom_bond_site_symmetry_2
_geom_bond_publ_flag
S1 O1 1.4303(15) . ?
S1 O2 1.4350(15) . ?
S1 N2 1.6481(19) . ?
S1 C10 1.756(2) . ?
N1 N2 1.412(2) . ?
N1 C1 1.293(3) . ?
N2 H2 0.84(2) . ?
C1 C2 1.494(3) . ?
C1 C3 1.489(3) . ?
C2 H2A 0.9800 . ?
C2 H2B 0.9800 . ?
C2 H2C 0.9800 . ?
C3 C4 1.399(3) . ?
C3 C9 1.391(3) . ?
C4 H4 0.9500 . ?
C4 C5 1.389(3) . ?
C5 H5 0.9500 . ?
C5 C6 1.382(3) . ?
C6 C7 1.511(3) . ?
C6 C8 1.389(3) . ?
C7 H7A 0.9800 . ?
C7 H7B 0.9800 . ?
C7 H7C 0.9800 . ?
C8 H8 0.9500 . ?
C8 C9 1.382(3) . ?
C9 H9 0.9500 . ?
C10 C11 1.381(3) . ?
C10 C15 1.396(3) . ?
C11 H11 0.9500 . ?
C11 C12 1.387(3) . ?
C12 H12 0.9500 . ?
C12 C13 1.394(3) . ?
C13 C14 1.388(3) . ?
C13 C16 1.502(3) . ?
C14 H14 0.9500 . ?
C14 C15 1.383(3) . ?
C15 H15 0.9500 . ?
C16 H16A 0.9800 . ?
C16 H16B 0.9800 . ?
C16 H16C 0.9800 . ?
